data_4037371
loop_
_publ_author_name
'Kise, Naoki'
'Hamada, Yusuke'
'Sakurai, Toshihiko'

_publ_section_title
;
 Electroreductive Intermolecular Coupling of Coumarins with Benzophenones:
 Synthesis of 4-(2-Hydroxyphenyl)-5,5-diaryl-\g-butyrolactones,
 2-(2,2-Diaryl-2,3-dihydrobenzofuran-3-yl)acetic Acids, and
 4-(Diarylmethyl)coumarins.
;
_journal_issue 22
_journal_name_full 'The Journal of organic chemistry'
_journal_page_first 11043
_journal_page_last 11056
_journal_paper_doi 10.1021/acs.joc.6b02056
_journal_volume 81
_journal_year 2016
_chemical_absolute_configuration rm
_chemical_formula_moiety 'C28 H28 O3 Si'
_chemical_formula_sum 'C28 H28 O3 Si'
_chemical_formula_weight 440.59
_chemical_melting_point 475.0(10)
_chemical_name_systematic
; 
(3R*,4S*)-3-methyl-4-(5-((trimethylsilyl)oxy)-5H-dibenzo[a,d][7]annulen-
5-yl)chroman-2-one
;
_space_group_IT_number 144
_space_group_name_Hall 'P 31'
_space_group_name_H-M_alt 'P 31'
_symmetry_cell_setting trigonal
_symmetry_space_group_name_Hall 'P 31'
_symmetry_space_group_name_H-M 'P 31'
_atom_sites_solution_hydrogens geom
_atom_sites_solution_primary direct
_atom_sites_solution_secondary difmap
_audit_creation_method SHELXL-97
_cell_angle_alpha 90.00
_cell_angle_beta 90.00
_cell_angle_gamma 120.00
_cell_formula_units_Z 3
_cell_length_a 10.3861(10)
_cell_length_b 10.3861(10)
_cell_length_c 19.4684(18)
_cell_measurement_reflns_used 7039
_cell_measurement_temperature 298(2)
_cell_measurement_theta_max 27.1
_cell_measurement_theta_min 3.1
_cell_volume 1818.7(3)
_computing_cell_refinement PROCESS-AUTO
_computing_data_collection PROCESS-AUTO
_computing_data_reduction PROCESS-AUTO
_computing_publication_material yadokari-XG
_computing_structure_refinement 'SHELXL-97 (Sheldrick, 1997)'
_computing_structure_solution 'SHELXS-97 (Sheldrick, 1990)'
_diffrn_ambient_temperature 298(2)
_diffrn_detector_area_resol_mean 10.00
_diffrn_measured_fraction_theta_full 0.995
_diffrn_measured_fraction_theta_max 0.995
_diffrn_measurement_device_type 'Rigaku RAXIS-RAPID'
_diffrn_measurement_method \w
_diffrn_radiation_monochromator graphite
_diffrn_radiation_source 'fine-focus sealed tube'
_diffrn_radiation_type MoK\a
_diffrn_radiation_wavelength 0.71075
_diffrn_reflns_av_R_equivalents 0.0491
_diffrn_reflns_av_sigmaI/netI 0.0636
_diffrn_reflns_limit_h_max 13
_diffrn_reflns_limit_h_min -13
_diffrn_reflns_limit_k_max 13
_diffrn_reflns_limit_k_min -13
_diffrn_reflns_limit_l_max 21
_diffrn_reflns_limit_l_min -25
_diffrn_reflns_number 18018
_diffrn_reflns_theta_full 27.48
_diffrn_reflns_theta_max 27.48
_diffrn_reflns_theta_min 3.08
_exptl_absorpt_coefficient_mu 0.123
_exptl_absorpt_correction_T_max 0.9878
_exptl_absorpt_correction_T_min 0.9410
_exptl_absorpt_correction_type multi-scan
_exptl_absorpt_process_details
;
    Higashi, T. (1995). Program for Absorption Correction.
    Rigaku Corporation, Tokyo, Japan.
;
_exptl_crystal_colour colorless
_exptl_crystal_density_diffrn 1.207
_exptl_crystal_density_method 'not measured'
_exptl_crystal_description block
_exptl_crystal_F_000 702
_exptl_crystal_size_max 0.50
_exptl_crystal_size_mid 0.30
_exptl_crystal_size_min 0.10
_refine_diff_density_max 0.251
_refine_diff_density_min -0.140
_refine_diff_density_rms 0.023
_refine_ls_abs_structure_details 'Flack H D (1983), Acta Cryst. A39, 876-881'
_refine_ls_abs_structure_Flack 0.86(8)
_refine_ls_extinction_method none
_refine_ls_goodness_of_fit_ref 1.004
_refine_ls_hydrogen_treatment mixed
_refine_ls_matrix_type full
_refine_ls_number_parameters 293
_refine_ls_number_reflns 5252
_refine_ls_number_restraints 1
_refine_ls_restrained_S_all 1.004
_refine_ls_R_factor_all 0.0892
_refine_ls_R_factor_gt 0.0413
_refine_ls_shift/su_max 0.002
_refine_ls_shift/su_mean 0.000
_refine_ls_structure_factor_coef Fsqd
_refine_ls_weighting_details 'calc w=1/[\s^2^(Fo^2^)+(0.0200P)^2^+0.0000P] where P=(Fo^2^+2Fc^2^)/3'
_refine_ls_weighting_scheme calc
_refine_ls_wR_factor_gt 0.0536
_refine_ls_wR_factor_ref 0.0583
_reflns_number_gt 3120
_reflns_number_total 5252
_reflns_threshold_expression >2sigma(I)
_cod_data_source_file jo-2016-02056y-File004.cif
_cod_data_source_block cis-3j
_cod_depositor_comments
;
The following automatic conversions were performed:

data item '_chemical_melting_point' value '474-476' was changed to
'475.0(10)' -- the average value was taken and precision was
estimated.

Automatic conversion script
Id: cif_fix_values 6909 2019-04-08 15:41:33Z antanas 
;
_cod_database_code 4037371

loop_
_symmetry_equiv_pos_as_xyz
'x, y, z'
'-y, x-y, z+1/3'
'-x+y, -x, z+2/3'

loop_
_atom_site_label
_atom_site_type_symbol
_atom_site_fract_x
_atom_site_fract_y
_atom_site_fract_z
_atom_site_U_iso_or_equiv
_atom_site_adp_type
_atom_site_occupancy
_atom_site_symmetry_multiplicity
_atom_site_calc_flag
_atom_site_refinement_flags
O1 O 0.2844(2) 0.03372(16) 0.50127(7) 0.0767(4) Uani 1 1 d .
C1 C 0.4062(3) 0.0160(3) 0.50846(10) 0.0682(6) Uani 1 1 d .
O2 O 0.5250(2) 0.12580(19) 0.51444(9) 0.1027(6) Uani 1 1 d .
C2 C 0.37479(19) -0.1407(2) 0.51243(9) 0.0557(5) Uani 1 1 d .
H1 H 0.3238 -0.1775 0.5565 0.067 Uiso 1 1 calc R
C3 C 0.5170(2) -0.1482(2) 0.51941(10) 0.0789(7) Uani 1 1 d .
H2 H 0.5819 -0.0970 0.4816 0.118 Uiso 1 1 calc R
H3 H 0.4930 -0.2503 0.5193 0.118 Uiso 1 1 calc R
H4 H 0.5657 -0.1021 0.5617 0.118 Uiso 1 1 calc R
C4 C 0.25909(18) -0.24033(19) 0.45807(8) 0.0456(4) Uani 1 1 d .
H5 H 0.2317 -0.3435 0.4679 0.055 Uiso 1 1 calc R
C5 C 0.30489(18) -0.21015(18) 0.38029(8) 0.0445(4) Uani 1 1 d .
O3 O 0.33043(12) -0.06431(12) 0.36899(6) 0.0505(3) Uani 1 1 d .
Si1 Si 0.35631(7) 0.07451(6) 0.31971(3) 0.06525(17) Uani 1 1 d .
C6 C 0.3819(3) 0.0458(3) 0.22745(12) 0.1089(9) Uani 1 1 d .
H6 H 0.4678 0.0346 0.2224 0.163 Uiso 1 1 calc R
H7 H 0.3957 0.1301 0.2013 0.163 Uiso 1 1 calc R
H8 H 0.2956 -0.0422 0.2110 0.163 Uiso 1 1 calc R
C7 C 0.5228(3) 0.2440(2) 0.35104(16) 0.1084(9) Uani 1 1 d .
H9 H 0.5140 0.2539 0.3996 0.163 Uiso 1 1 calc R
H10 H 0.5310 0.3294 0.3278 0.163 Uiso 1 1 calc R
H11 H 0.6098 0.2367 0.3420 0.163 Uiso 1 1 calc R
C8 C 0.1941(2) 0.1030(2) 0.33020(12) 0.0847(7) Uani 1 1 d .
H12 H 0.1047 0.0135 0.3178 0.127 Uiso 1 1 calc R
H13 H 0.2064 0.1829 0.3010 0.127 Uiso 1 1 calc R
H14 H 0.1877 0.1272 0.3772 0.127 Uiso 1 1 calc R
C9 C 0.17330(18) -0.32570(19) 0.33669(9) 0.0465(4) Uani 1 1 d .
C10 C 0.0959(2) -0.2808(2) 0.29490(10) 0.0633(5) Uani 1 1 d .
H15 H 0.1291 -0.1797 0.2910 0.076 Uiso 1 1 calc R
C11 C -0.0289(3) -0.3798(3) 0.25855(11) 0.0818(7) Uani 1 1 d .
H16 H -0.0764 -0.3449 0.2298 0.098 Uiso 1 1 calc R
C12 C -0.0824(3) -0.5286(3) 0.26488(13) 0.0888(8) Uani 1 1 d .
H17 H -0.1679 -0.5964 0.2416 0.107 Uiso 1 1 calc R
C13 C -0.0080(3) -0.5763(3) 0.30597(14) 0.0842(7) Uani 1 1 d .
H18 H -0.0452 -0.6780 0.3105 0.101 Uiso 1 1 calc R
C14 C 0.1232(2) -0.4775(2) 0.34193(10) 0.0565(5) Uani 1 1 d .
C15 C 0.1923(3) -0.5443(2) 0.38150(11) 0.0698(6) Uani 1 1 d .
H19 H 0.1288 -0.6387 0.3990 0.084 Uiso 1 1 calc R
C16 C 0.3352(3) -0.4875(2) 0.39590(10) 0.0659(6) Uani 1 1 d .
H20 H 0.3602 -0.5459 0.4227 0.079 Uiso 1 1 calc R
C17 C 0.4582(2) -0.3430(2) 0.37437(8) 0.0480(5) Uani 1 1 d .
C18 C 0.5956(3) -0.3341(3) 0.36305(10) 0.0642(6) Uani 1 1 d .
H21 H 0.6034 -0.4182 0.3710 0.077 Uiso 1 1 calc R
C19 C 0.7178(3) -0.2087(3) 0.34101(10) 0.0704(6) Uani 1 1 d .
H22 H 0.8076 -0.2064 0.3342 0.085 Uiso 1 1 calc R
C20 C 0.7050(2) -0.0858(3) 0.32912(10) 0.0683(6) Uani 1 1 d .
H23 H 0.7867 0.0011 0.3132 0.082 Uiso 1 1 calc R
C21 C 0.5723(2) -0.0894(2) 0.34056(9) 0.0570(5) Uani 1 1 d .
H24 H 0.5671 -0.0038 0.3327 0.068 Uiso 1 1 calc R
C22 C 0.4471(2) -0.21568(19) 0.36325(8) 0.0441(4) Uani 1 1 d .
C23 C 0.1244(2) -0.2257(2) 0.47140(8) 0.0547(5) Uani 1 1 d .
C24 C -0.0199(2) -0.3418(3) 0.46567(9) 0.0723(6) Uani 1 1 d .
H25 H -0.0369 -0.4346 0.4517 0.087 Uiso 1 1 calc R
C25 C -0.1405(3) -0.3229(4) 0.48035(13) 0.1023(9) Uani 1 1 d .
H26 H -0.2371 -0.4024 0.4767 0.123 Uiso 1 1 calc R
C26 C -0.1149(4) -0.1846(5) 0.50042(14) 0.1124(12) Uani 1 1 d .
H27 H -0.1949 -0.1706 0.5096 0.135 Uiso 1 1 calc R
C27 C 0.0260(3) -0.0689(4) 0.50686(10) 0.0956(8) Uani 1 1 d .
H28 H 0.0426 0.0241 0.5204 0.115 Uiso 1 1 calc R
C28 C 0.1447(3) -0.0903(3) 0.49306(9) 0.0639(6) Uani 1 1 d .

loop_
_atom_site_aniso_label
_atom_site_aniso_U_11
_atom_site_aniso_U_22
_atom_site_aniso_U_33
_atom_site_aniso_U_23
_atom_site_aniso_U_13
_atom_site_aniso_U_12
O1 0.0973(12) 0.0848(11) 0.0650(10) -0.0251(8) -0.0077(8) 0.0584(11)
C1 0.0780(17) 0.0845(18) 0.0464(13) -0.0234(11) -0.0064(12) 0.0438(16)
O2 0.0911(12) 0.0828(12) 0.1105(14) -0.0397(10) -0.0198(10) 0.0257(10)
C2 0.0591(13) 0.0795(15) 0.0366(11) -0.0052(10) -0.0038(10) 0.0407(11)
C3 0.0746(15) 0.1276(19) 0.0505(14) -0.0217(12) -0.0191(11) 0.0627(15)
C4 0.0527(11) 0.0507(11) 0.0377(11) 0.0036(8) 0.0010(9) 0.0291(10)
C5 0.0563(12) 0.0437(11) 0.0390(10) -0.0022(9) -0.0024(9) 0.0292(9)
O3 0.0681(8) 0.0422(7) 0.0479(7) 0.0010(6) 0.0037(6) 0.0325(6)
Si1 0.0867(4) 0.0534(4) 0.0653(4) 0.0103(3) 0.0123(4) 0.0422(3)
C6 0.151(3) 0.125(2) 0.0724(17) 0.0323(15) 0.0327(16) 0.086(2)
C7 0.0959(18) 0.0511(15) 0.154(2) 0.0105(15) 0.0137(17) 0.0182(14)
C8 0.116(2) 0.0784(16) 0.0887(18) 0.0058(13) 0.0048(14) 0.0698(15)
C9 0.0520(12) 0.0530(13) 0.0415(10) -0.0060(9) -0.0006(9) 0.0313(10)
C10 0.0723(15) 0.0694(13) 0.0581(12) -0.0122(11) -0.0168(12) 0.0428(13)
C11 0.0818(17) 0.103(2) 0.0765(17) -0.0198(15) -0.0283(14) 0.0580(16)
C12 0.0646(16) 0.095(2) 0.101(2) -0.0370(16) -0.0275(14) 0.0356(16)
C13 0.0723(17) 0.0580(15) 0.110(2) -0.0223(14) 0.0022(15) 0.0237(14)
C14 0.0551(13) 0.0472(13) 0.0656(13) -0.0108(11) -0.0031(10) 0.0244(11)
C15 0.0758(16) 0.0443(13) 0.0885(17) 0.0068(11) 0.0104(13) 0.0293(13)
C16 0.0902(17) 0.0589(14) 0.0669(14) 0.0022(11) -0.0017(12) 0.0509(14)
C17 0.0619(13) 0.0529(13) 0.0420(11) -0.0050(9) -0.0047(9) 0.0383(11)
C18 0.0804(16) 0.0830(16) 0.0540(13) -0.0082(12) -0.0127(12) 0.0595(15)
C19 0.0622(16) 0.1000(19) 0.0594(14) -0.0045(13) -0.0015(11) 0.0483(15)
C20 0.0529(14) 0.0767(16) 0.0611(13) 0.0017(11) 0.0063(10) 0.0219(13)
C21 0.0550(13) 0.0642(14) 0.0552(13) 0.0005(10) 0.0066(10) 0.0324(12)
C22 0.0518(12) 0.0488(12) 0.0329(9) -0.0031(9) -0.0017(8) 0.0260(10)
C23 0.0567(14) 0.0828(15) 0.0342(10) 0.0048(10) 0.0023(9) 0.0422(13)
C24 0.0591(15) 0.0999(18) 0.0527(13) 0.0165(11) 0.0065(11) 0.0358(14)
C25 0.0653(18) 0.187(3) 0.0602(17) 0.0190(18) 0.0068(12) 0.067(2)
C26 0.100(3) 0.230(4) 0.0618(17) 0.021(2) 0.0100(16) 0.123(3)
C27 0.122(2) 0.167(3) 0.0566(15) -0.0076(16) 0.0000(15) 0.116(2)
C28 0.0778(17) 0.0986(19) 0.0412(12) -0.0009(12) 0.0002(11) 0.0635(16)

loop_
_atom_type_symbol
_atom_type_description
_atom_type_scat_dispersion_real
_atom_type_scat_dispersion_imag
_atom_type_scat_source
C C 0.0033 0.0016 'International Tables Vol C Tables 4.2.6.8 and 6.1.1.4'
H H 0.0000 0.0000 'International Tables Vol C Tables 4.2.6.8 and 6.1.1.4'
O O 0.0106 0.0060 'International Tables Vol C Tables 4.2.6.8 and 6.1.1.4'
Si Si 0.0817 0.0704 'International Tables Vol C Tables 4.2.6.8 and 6.1.1.4'

loop_
_geom_angle_atom_site_label_1
_geom_angle_atom_site_label_2
_geom_angle_atom_site_label_3
_geom_angle
C1 O1 C28 119.61(17)
O2 C1 O1 117.5(2)
O2 C1 C2 126.4(2)
O1 C1 C2 115.9(2)
C1 C2 C3 111.78(18)
C1 C2 C4 111.54(15)
C3 C2 C4 118.41(15)
C1 C2 H1 104.5
C3 C2 H1 104.5
C4 C2 H1 104.5
C2 C3 H2 109.5
C2 C3 H3 109.5
H2 C3 H3 109.5
C2 C3 H4 109.5
H2 C3 H4 109.5
H3 C3 H4 109.5
C23 C4 C2 105.38(14)
C23 C4 C5 110.51(13)
C2 C4 C5 118.01(14)
C23 C4 H5 107.5
C2 C4 H5 107.5
C5 C4 H5 107.5
O3 C5 C22 109.58(14)
O3 C5 C9 111.39(13)
C22 C5 C9 110.14(13)
O3 C5 C4 103.82(12)
C22 C5 C4 113.57(13)
C9 C5 C4 108.21(14)
C5 O3 Si1 153.06(10)
O3 Si1 C7 107.97(10)
O3 Si1 C6 113.43(9)
C7 Si1 C6 109.30(13)
O3 Si1 C8 108.19(9)
C7 Si1 C8 107.60(10)
C6 Si1 C8 110.16(11)
Si1 C6 H6 109.5
Si1 C6 H7 109.5
H6 C6 H7 109.5
Si1 C6 H8 109.5
H6 C6 H8 109.5
H7 C6 H8 109.5
Si1 C7 H9 109.5
Si1 C7 H10 109.5
H9 C7 H10 109.5
Si1 C7 H11 109.5
H9 C7 H11 109.5
H10 C7 H11 109.5
Si1 C8 H12 109.5
Si1 C8 H13 109.5
H12 C8 H13 109.5
Si1 C8 H14 109.5
H12 C8 H14 109.5
H13 C8 H14 109.5
C10 C9 C14 118.32(17)
C10 C9 C5 120.03(15)
C14 C9 C5 121.50(16)
C9 C10 C11 122.72(19)
C9 C10 H15 118.6
C11 C10 H15 118.6
C12 C11 C10 119.8(2)
C12 C11 H16 120.1
C10 C11 H16 120.1
C11 C12 C13 118.8(2)
C11 C12 H17 120.6
C13 C12 H17 120.6
C12 C13 C14 122.8(2)
C12 C13 H18 118.6
C14 C13 H18 118.6
C9 C14 C13 117.55(19)
C9 C14 C15 125.98(18)
C13 C14 C15 116.5(2)
C16 C15 C14 127.87(19)
C16 C15 H19 116.1
C14 C15 H19 116.1
C15 C16 C17 127.26(18)
C15 C16 H20 116.4
C17 C16 H20 116.4
C22 C17 C18 118.38(18)
C22 C17 C16 124.81(16)
C18 C17 C16 116.80(17)
C19 C18 C17 123.2(2)
C19 C18 H21 118.4
C17 C18 H21 118.4
C18 C19 C20 117.9(2)
C18 C19 H22 121.0
C20 C19 H22 121.0
C19 C20 C21 120.7(2)
C19 C20 H23 119.7
C21 C20 H23 119.7
C20 C21 C22 122.17(18)
C20 C21 H24 118.9
C22 C21 H24 118.9
C21 C22 C17 117.63(16)
C21 C22 C5 119.93(15)
C17 C22 C5 122.29(16)
C28 C23 C24 117.41(19)
C28 C23 C4 118.73(18)
C24 C23 C4 123.82(19)
C23 C24 C25 121.4(2)
C23 C24 H25 119.3
C25 C24 H25 119.3
C26 C25 C24 119.1(3)
C26 C25 H26 120.5
C24 C25 H26 120.5
C27 C26 C25 120.6(3)
C27 C26 H27 119.7
C25 C26 H27 119.7
C26 C27 C28 119.5(3)
C26 C27 H28 120.3
C28 C27 H28 120.3
C23 C28 C27 121.9(2)
C23 C28 O1 122.48(18)
C27 C28 O1 115.6(2)

loop_
_geom_bond_atom_site_label_1
_geom_bond_atom_site_label_2
_geom_bond_distance
O1 C1 1.374(2)
O1 C28 1.386(2)
C1 O2 1.195(2)
C1 C2 1.493(3)
C2 C3 1.524(2)
C2 C4 1.546(2)
C2 H1 0.9800
C3 H2 0.9600
C3 H3 0.9600
C3 H4 0.9600
C4 C23 1.503(2)
C4 C5 1.571(2)
C4 H5 0.9800
C5 O3 1.4183(18)
C5 C22 1.542(2)
C5 C9 1.545(2)
O3 Si1 1.6383(12)
Si1 C7 1.849(2)
Si1 C6 1.862(2)
Si1 C8 1.862(2)
C6 H6 0.9600
C6 H7 0.9600
C6 H8 0.9600
C7 H9 0.9600
C7 H10 0.9600
C7 H11 0.9600
C8 H12 0.9600
C8 H13 0.9600
C8 H14 0.9600
C9 C10 1.378(2)
C9 C14 1.396(2)
C10 C11 1.380(3)
C10 H15 0.9300
C11 C12 1.362(3)
C11 H16 0.9300
C12 C13 1.366(3)
C12 H17 0.9300
C13 C14 1.415(3)
C13 H18 0.9300
C14 C15 1.445(3)
C15 C16 1.324(2)
C15 H19 0.9300
C16 C17 1.464(3)
C16 H20 0.9300
C17 C22 1.401(2)
C17 C18 1.401(2)
C18 C19 1.355(3)
C18 H21 0.9300
C19 C20 1.368(3)
C19 H22 0.9300
C20 C21 1.378(2)
C20 H23 0.9300
C21 C22 1.379(2)
C21 H24 0.9300
C23 C28 1.380(3)
C23 C24 1.381(3)
C24 C25 1.391(3)
C24 H25 0.9300
C25 C26 1.380(4)
C25 H26 0.9300
C26 C27 1.358(4)
C26 H27 0.9300
C27 C28 1.384(3)
C27 H28 0.9300

loop_
_geom_torsion_atom_site_label_1
_geom_torsion_atom_site_label_2
_geom_torsion_atom_site_label_3
_geom_torsion_atom_site_label_4
_geom_torsion
C28 O1 C1 O2 178.96(17)
C28 O1 C1 C2 -4.8(2)
O2 C1 C2 C3 -4.8(3)
O1 C1 C2 C3 179.27(15)
O2 C1 C2 C4 -140.0(2)
O1 C1 C2 C4 44.2(2)
C1 C2 C4 C23 -56.78(19)
C3 C2 C4 C23 171.38(16)
C1 C2 C4 C5 67.1(2)
C3 C2 C4 C5 -64.7(2)
C23 C4 C5 O3 58.26(17)
C2 C4 C5 O3 -63.05(17)
C23 C4 C5 C22 177.20(15)
C2 C4 C5 C22 55.9(2)
C23 C4 C5 C9 -60.19(18)
C2 C4 C5 C9 178.50(15)
C22 C5 O3 Si1 72.1(3)
C9 C5 O3 Si1 -50.0(3)
C4 C5 O3 Si1 -166.22(19)
C5 O3 Si1 C7 -130.0(2)
C5 O3 Si1 C6 -8.8(3)
C5 O3 Si1 C8 113.8(2)
O3 C5 C9 C10 -1.3(2)
C22 C5 C9 C10 -123.15(17)
C4 C5 C9 C10 112.17(18)
O3 C5 C9 C14 -176.82(14)
C22 C5 C9 C14 61.4(2)
C4 C5 C9 C14 -63.31(19)
C14 C9 C10 C11 0.4(3)
C5 C9 C10 C11 -175.27(18)
C9 C10 C11 C12 1.9(3)
C10 C11 C12 C13 -1.8(4)
C11 C12 C13 C14 -0.5(4)
C10 C9 C14 C13 -2.5(3)
C5 C9 C14 C13 173.02(16)
C10 C9 C14 C15 178.15(19)
C5 C9 C14 C15 -6.3(3)
C12 C13 C14 C9 2.7(3)
C12 C13 C14 C15 -177.9(2)
C9 C14 C15 C16 -30.5(3)
C13 C14 C15 C16 150.2(2)
C14 C15 C16 C17 -0.7(3)
C15 C16 C17 C22 31.0(3)
C15 C16 C17 C18 -147.8(2)
C22 C17 C18 C19 -0.9(3)
C16 C17 C18 C19 177.96(18)
C17 C18 C19 C20 -0.3(3)
C18 C19 C20 C21 1.2(3)
C19 C20 C21 C22 -1.0(3)
C20 C21 C22 C17 -0.2(3)
C20 C21 C22 C5 175.50(16)
C18 C17 C22 C21 1.1(2)
C16 C17 C22 C21 -177.63(17)
C18 C17 C22 C5 -174.51(16)
C16 C17 C22 C5 6.7(3)
O3 C5 C22 C21 -0.3(2)
C9 C5 C22 C21 122.59(17)
C4 C5 C22 C21 -115.86(17)
O3 C5 C22 C17 175.24(14)
C9 C5 C22 C17 -61.88(19)
C4 C5 C22 C17 59.7(2)
C2 C4 C23 C28 35.3(2)
C5 C4 C23 C28 -93.22(18)
C2 C4 C23 C24 -142.23(17)
C5 C4 C23 C24 89.2(2)
C28 C23 C24 C25 0.7(3)
C4 C23 C24 C25 178.31(17)
C23 C24 C25 C26 0.6(3)
C24 C25 C26 C27 -1.0(4)
C25 C26 C27 C28 0.1(4)
C24 C23 C28 C27 -1.8(3)
C4 C23 C28 C27 -179.46(17)
C24 C23 C28 O1 179.42(15)
C4 C23 C28 O1 1.7(2)
C26 C27 C28 C23 1.4(3)
C26 C27 C28 O1 -179.71(19)
C1 O1 C28 C23 -19.9(2)
C1 O1 C28 C27 161.23(17)
